data_4508649
loop_
_publ_author_name
'Xu, Xinxin'
'Lu, Ying'
'Wang, Enbo'
'Ma, Ying'
'Bai, Xiuli'

_publ_section_title
;
 Metal-Controlled Assembly of Coordination Polymers with the Flexible
 Ligand 1,1&#x2018;-Biphenyl-2,2&#x2018;-dicarboxylate Acid
;
_journal_issue 9
_journal_name_full 'Crystal Growth &amp; Design'
_journal_page_first 2029
_journal_paper_doi 10.1021/cg050671e
_journal_volume 6
_journal_year 2006
_chemical_formula_sum 'C52 H36 Cd2 N4 O10'
_chemical_formula_weight 1101.65
_chemical_name_systematic
; 
 ? 
;
_space_group_IT_number 2
_symmetry_cell_setting triclinic
_symmetry_space_group_name_Hall '-P 1'
_symmetry_space_group_name_H-M 'P -1'
_atom_sites_solution_hydrogens geom
_atom_sites_solution_primary direct
_atom_sites_solution_secondary difmap
_audit_creation_method SHELXL-97
_cell_angle_alpha 72.02(3)
_cell_angle_beta 71.49(3)
_cell_angle_gamma 88.38(3)
_cell_formula_units_Z 1
_cell_length_a 9.6427(19)
_cell_length_b 12.134(2)
_cell_length_c 12.253(3)
_cell_measurement_reflns_used 5848
_cell_measurement_temperature 293(2)
_cell_measurement_theta_max 27.48
_cell_measurement_theta_min 3.21
_cell_volume 1289.2(6)
_computing_cell_refinement 'RAPID AUTO'
_computing_data_collection 'RAPID AUTO'
_computing_data_reduction 'RAPID AUTO'
_computing_structure_refinement 'SHELXL-97 (Sheldrick, 1997)'
_computing_structure_solution 'SHELXS-97 (Sheldrick, 1990)'
_diffrn_ambient_temperature 293(2)
_diffrn_detector_area_resol_mean 0.01
_diffrn_measured_fraction_theta_full 0.987
_diffrn_measured_fraction_theta_max 0.987
_diffrn_measurement_device_type 'Rigaku RAXIS RAPID IP'
_diffrn_measurement_method Oscillation
_diffrn_radiation_monochromator graphite
_diffrn_radiation_source 'fine-focus sealed tube'
_diffrn_radiation_type MoK\a
_diffrn_radiation_wavelength 0.71073
_diffrn_reflns_av_R_equivalents 0.0285
_diffrn_reflns_av_sigmaI/netI 0.0371
_diffrn_reflns_limit_h_max 12
_diffrn_reflns_limit_h_min -11
_diffrn_reflns_limit_k_max 15
_diffrn_reflns_limit_k_min -15
_diffrn_reflns_limit_l_max 15
_diffrn_reflns_limit_l_min -15
_diffrn_reflns_number 12727
_diffrn_reflns_theta_full 27.48
_diffrn_reflns_theta_max 27.48
_diffrn_reflns_theta_min 3.21
_diffrn_standards_number 5848
_exptl_absorpt_coefficient_mu 0.883
_exptl_absorpt_correction_T_max 0.727
_exptl_absorpt_correction_T_min 0.698
_exptl_absorpt_correction_type multi-scan
_exptl_absorpt_process_details 'ABSCOR by T.Higashi    8 March, 1995'
_exptl_crystal_colour yellow
_exptl_crystal_density_diffrn 1.419
_exptl_crystal_density_method 'not measured'
_exptl_crystal_description block
_exptl_crystal_F_000 552
_exptl_crystal_size_max 0.418
_exptl_crystal_size_mid 0.376
_exptl_crystal_size_min 0.361
_refine_diff_density_max 1.793
_refine_diff_density_min -1.130
_refine_diff_density_rms 0.177
_refine_ls_extinction_method none
_refine_ls_goodness_of_fit_ref 1.239
_refine_ls_hydrogen_treatment mixed
_refine_ls_matrix_type full
_refine_ls_number_parameters 315
_refine_ls_number_reflns 5848
_refine_ls_number_restraints 2
_refine_ls_restrained_S_all 1.239
_refine_ls_R_factor_all 0.0696
_refine_ls_R_factor_gt 0.0612
_refine_ls_shift/su_max 0.031
_refine_ls_shift/su_mean 0.002
_refine_ls_structure_factor_coef Fsqd
_refine_ls_weighting_details 'calc w=1/[\s^2^(Fo^2^)+(0.1350P)^2^+0.0000P] where P=(Fo^2^+2Fc^2^)/3'
_refine_ls_weighting_scheme calc
_refine_ls_wR_factor_gt 0.2012
_refine_ls_wR_factor_ref 0.2086
_reflns_number_gt 4906
_reflns_number_total 5848
_reflns_threshold_expression >2sigma(I)
_cod_data_source_file cg050671esup5.cif
_cod_data_source_block complex5
_cod_original_cell_volume 1289.3(4)
_cod_original_sg_symbol_H-M P-1
_cod_database_code 4508649

loop_
_symmetry_equiv_pos_as_xyz
'x, y, z'
'-x, -y, -z'

loop_
_atom_site_label
_atom_site_type_symbol
_atom_site_fract_x
_atom_site_fract_y
_atom_site_fract_z
_atom_site_U_iso_or_equiv
_atom_site_adp_type
_atom_site_occupancy
_atom_site_symmetry_multiplicity
_atom_site_calc_flag
_atom_site_refinement_flags
Cd1 Cd 0.12173(4) -0.00889(3) -0.19988(3) 0.04127(17) Uani 1 1 d .
C7 C 0.3738(6) -0.0850(6) -0.5480(6) 0.0559(15) Uani 1 1 d .
O2 O -0.0590(4) -0.1860(4) -0.1189(3) 0.0482(8) Uani 1 1 d .
O1 O 0.1156(4) -0.1776(4) -0.0427(4) 0.0495(9) Uani 1 1 d .
C20 C -0.0500(5) -0.3458(4) 0.0506(4) 0.0366(9) Uani 1 1 d .
C14 C -0.3563(5) -0.2186(4) 0.0874(5) 0.0377(10) Uani 1 1 d .
O4 O -0.0974(5) 0.0703(4) -0.1279(4) 0.0526(9) Uani 1 1 d D
C26 C 0.0021(5) -0.2300(4) -0.0424(4) 0.0369(9) Uani 1 1 d .
N1 N 0.1037(5) 0.0823(4) -0.3911(4) 0.0429(9) Uani 1 1 d .
O3 O 0.2517(6) 0.0565(4) -0.1088(5) 0.0672(12) Uani 1 1 d .
C19 C -0.1976(5) -0.3895(4) 0.0971(4) 0.0347(9) Uani 1 1 d .
N2 N 0.2878(5) -0.0872(4) -0.3393(4) 0.0420(9) Uani 1 1 d .
C25 C -0.2811(5) -0.1645(5) 0.1517(5) 0.0432(11) Uani 1 1 d .
C13 C -0.3173(5) -0.3214(4) 0.0627(5) 0.0408(10) Uani 1 1 d .
C15 C -0.4710(6) -0.1616(5) 0.0528(5) 0.0468(12) Uani 1 1 d .
H15A H -0.4957 -0.0920 0.0681 0.056 Uiso 1 1 calc R
C18 C -0.3943(6) -0.3664(5) 0.0038(6) 0.0485(12) Uani 1 1 d .
H18A H -0.3684 -0.4349 -0.0138 0.058 Uiso 1 1 calc R
O5 O -0.2514(7) -0.2236(5) 0.2407(5) 0.0770(15) Uani 1 1 d .
C21 C 0.0537(6) -0.4149(5) 0.0915(5) 0.0471(12) Uani 1 1 d .
H21A H 0.1508 -0.3852 0.0640 0.057 Uiso 1 1 calc R
C12 C 0.2841(5) -0.0451(5) -0.4522(4) 0.0418(10) Uani 1 1 d .
C24 C -0.2348(6) -0.5009(5) 0.1791(5) 0.0465(11) Uani 1 1 d .
H24A H -0.3316 -0.5319 0.2088 0.056 Uiso 1 1 calc R
C11 C 0.1875(6) 0.0450(5) -0.4805(5) 0.0417(10) Uani 1 1 d .
C17 C -0.5092(6) -0.3086(6) -0.0283(6) 0.0558(14) Uani 1 1 d .
H17A H -0.5600 -0.3393 -0.0666 0.067 Uiso 1 1 calc R
C23 C -0.1273(7) -0.5674(5) 0.2175(6) 0.0563(14) Uani 1 1 d .
H23A H -0.1540 -0.6406 0.2752 0.068 Uiso 1 1 calc R
C4 C 0.1848(6) 0.0923(6) -0.6015(5) 0.0532(13) Uani 1 1 d .
C10 C 0.3778(7) -0.1680(6) -0.3138(6) 0.0535(13) Uani 1 1 d .
H10A H 0.3796 -0.1960 -0.2346 0.064 Uiso 1 1 calc R
C16 C -0.5486(6) -0.2062(6) -0.0038(6) 0.0535(13) Uani 1 1 d .
H16A H -0.6258 -0.1680 -0.0250 0.064 Uiso 1 1 calc R
C3 C 0.0887(8) 0.1795(6) -0.6233(6) 0.0604(15) Uani 1 1 d .
H3A H 0.0825 0.2128 -0.7007 0.072 Uiso 1 1 calc R
C8 C 0.4689(7) -0.1726(7) -0.5137(7) 0.0669(18) Uani 1 1 d .
H8A H 0.5310 -0.2015 -0.5721 0.080 Uiso 1 1 calc R
C5 C 0.2755(8) 0.0490(8) -0.6925(6) 0.070(2) Uani 1 1 d .
H5A H 0.2725 0.0787 -0.7713 0.084 Uiso 1 1 calc R
C6 C 0.3660(9) -0.0344(9) -0.6674(7) 0.077(2) Uani 1 1 d .
H6A H 0.4252 -0.0599 -0.7297 0.092 Uiso 1 1 calc R
C1 C 0.0147(8) 0.1640(5) -0.4164(6) 0.0560(14) Uani 1 1 d .
H1A H -0.0449 0.1884 -0.3534 0.067 Uiso 1 1 calc R
C9 C 0.4697(7) -0.2132(6) -0.3996(7) 0.0616(16) Uani 1 1 d .
H9A H 0.5307 -0.2707 -0.3780 0.074 Uiso 1 1 calc R
C2 C 0.0050(9) 0.2145(6) -0.5294(7) 0.0684(18) Uani 1 1 d .
H2A H -0.0585 0.2726 -0.5422 0.082 Uiso 1 1 calc R
C22 C 0.0150(7) -0.5252(5) 0.1708(6) 0.0564(14) Uani 1 1 d .
H22A H 0.0866 -0.5713 0.1928 0.068 Uiso 1 1 calc R
H1 H -0.034(10) 0.078(12) -0.101(11) 0.13(5) Uiso 1 1 d D
H2 H -0.094(8) 0.125(5) -0.105(7) 0.05(2) Uiso 1 1 d D

loop_
_atom_site_aniso_label
_atom_site_aniso_U_11
_atom_site_aniso_U_22
_atom_site_aniso_U_33
_atom_site_aniso_U_23
_atom_site_aniso_U_13
_atom_site_aniso_U_12
Cd1 0.0518(3) 0.0441(2) 0.0295(2) -0.01075(16) -0.01664(17) 0.00962(16)
C7 0.047(3) 0.076(4) 0.045(3) -0.031(3) -0.004(2) -0.001(3)
O2 0.053(2) 0.050(2) 0.0387(19) -0.0034(16) -0.0215(16) 0.0022(16)
O1 0.054(2) 0.050(2) 0.047(2) -0.0095(17) -0.0236(17) -0.0072(17)
C20 0.038(2) 0.038(2) 0.038(2) -0.0132(19) -0.0156(19) 0.0076(18)
C14 0.033(2) 0.040(2) 0.042(2) -0.014(2) -0.0140(19) 0.0061(18)
O4 0.062(2) 0.059(3) 0.041(2) -0.0188(19) -0.0200(19) 0.011(2)
C26 0.038(2) 0.041(2) 0.035(2) -0.0163(19) -0.0120(18) 0.0065(18)
N1 0.054(2) 0.040(2) 0.034(2) -0.0077(17) -0.0184(18) 0.0004(18)
O3 0.090(3) 0.057(3) 0.060(3) -0.022(2) -0.027(2) -0.011(2)
C19 0.035(2) 0.034(2) 0.039(2) -0.0137(18) -0.0154(18) 0.0060(17)
N2 0.043(2) 0.043(2) 0.041(2) -0.0135(18) -0.0136(18) 0.0027(17)
C25 0.040(2) 0.052(3) 0.044(3) -0.026(2) -0.012(2) 0.011(2)
C13 0.039(2) 0.038(2) 0.049(3) -0.014(2) -0.019(2) 0.0057(19)
C15 0.046(2) 0.047(3) 0.053(3) -0.020(2) -0.021(2) 0.017(2)
C18 0.046(2) 0.046(3) 0.066(3) -0.026(3) -0.027(3) 0.005(2)
O5 0.120(4) 0.069(3) 0.075(3) -0.036(3) -0.065(3) 0.026(3)
C21 0.041(2) 0.051(3) 0.052(3) -0.013(2) -0.022(2) 0.011(2)
C12 0.041(2) 0.053(3) 0.032(2) -0.017(2) -0.0082(19) -0.004(2)
C24 0.046(2) 0.039(3) 0.055(3) -0.013(2) -0.020(2) 0.006(2)
C11 0.045(2) 0.048(3) 0.032(2) -0.010(2) -0.0148(19) -0.006(2)
C17 0.053(3) 0.061(4) 0.070(4) -0.024(3) -0.040(3) 0.003(3)
C23 0.066(3) 0.036(3) 0.061(4) -0.001(2) -0.026(3) 0.007(2)
C4 0.056(3) 0.065(4) 0.036(3) -0.006(2) -0.021(2) -0.016(3)
C10 0.057(3) 0.052(3) 0.057(3) -0.019(3) -0.025(3) 0.007(3)
C16 0.044(3) 0.059(3) 0.062(4) -0.015(3) -0.029(3) 0.012(2)
C3 0.083(4) 0.055(3) 0.047(3) -0.003(3) -0.039(3) -0.008(3)
C8 0.056(3) 0.079(5) 0.068(4) -0.038(4) -0.009(3) 0.006(3)
C5 0.067(4) 0.108(6) 0.035(3) -0.021(3) -0.016(3) -0.011(4)
C6 0.072(4) 0.118(7) 0.043(3) -0.041(4) -0.007(3) 0.001(4)
C1 0.078(4) 0.044(3) 0.052(3) -0.013(3) -0.032(3) 0.009(3)
C9 0.049(3) 0.060(4) 0.070(4) -0.021(3) -0.013(3) 0.011(3)
C2 0.100(5) 0.054(4) 0.061(4) -0.008(3) -0.050(4) 0.013(4)
C22 0.054(3) 0.049(3) 0.067(4) -0.009(3) -0.030(3) 0.017(2)

loop_
_atom_type_symbol
_atom_type_description
_atom_type_scat_dispersion_real
_atom_type_scat_dispersion_imag
_atom_type_scat_source
C C 0.0033 0.0016 'International Tables Vol C Tables 4.2.6.8 and 6.1.1.4'
H H 0.0000 0.0000 'International Tables Vol C Tables 4.2.6.8 and 6.1.1.4'
N N 0.0061 0.0033 'International Tables Vol C Tables 4.2.6.8 and 6.1.1.4'
O O 0.0106 0.0060 'International Tables Vol C Tables 4.2.6.8 and 6.1.1.4'
Cd Cd -0.8075 1.2024 'International Tables Vol C Tables 4.2.6.8 and 6.1.1.4'

loop_
_geom_angle_atom_site_label_1
_geom_angle_atom_site_label_2
_geom_angle_atom_site_label_3
_geom_angle
_geom_angle_site_symmetry_1
_geom_angle_site_symmetry_3
O3 Cd1 O4 98.53(18) . .
O3 Cd1 N1 127.00(18) . .
O4 Cd1 N1 85.50(16) . .
O3 Cd1 O1 80.10(17) . .
O4 Cd1 O1 104.14(16) . .
N1 Cd1 O1 150.18(15) . .
O3 Cd1 N2 106.74(17) . .
O4 Cd1 N2 152.86(16) . .
N1 Cd1 N2 71.53(16) . .
O1 Cd1 N2 90.05(16) . .
O3 Cd1 O2 129.92(16) . .
O4 Cd1 O2 78.95(15) . .
N1 Cd1 O2 102.85(14) . .
O1 Cd1 O2 53.25(13) . .
N2 Cd1 O2 91.95(14) . .
C12 C7 C8 115.1(6) . .
C12 C7 C6 119.2(6) . .
C8 C7 C6 125.7(6) . .
C26 O2 Cd1 88.6(3) . .
C26 O1 Cd1 97.5(3) . .
C21 C20 C19 118.8(5) . .
C21 C20 C26 118.3(4) . .
C19 C20 C26 122.9(4) . .
C13 C14 C15 119.3(5) . .
C13 C14 C25 123.1(4) . .
C15 C14 C25 117.7(4) . .
O2 C26 O1 120.6(5) . .
O2 C26 C20 122.0(4) . .
O1 C26 C20 117.5(4) . .
C1 N1 C11 118.5(5) . .
C1 N1 Cd1 125.3(4) . .
C11 N1 Cd1 116.1(3) . .
C25 O3 Cd1 112.7(4) 2 .
C24 C19 C20 118.8(4) . .
C24 C19 C13 118.1(4) . .
C20 C19 C13 123.1(4) . .
C10 N2 C12 119.6(5) . .
C10 N2 Cd1 126.0(4) . .
C12 N2 Cd1 114.4(3) . .
O5 C25 O3 122.3(5) . 2
O5 C25 C14 121.2(5) . .
O3 C25 C14 116.5(5) 2 .
C14 C13 C18 119.3(4) . .
C14 C13 C19 123.4(4) . .
C18 C13 C19 117.3(4) . .
C16 C15 C14 121.7(5) . .
C17 C18 C13 120.2(5) . .
C22 C21 C20 121.4(5) . .
N2 C12 C7 122.2(5) . .
N2 C12 C11 119.5(4) . .
C7 C12 C11 118.3(5) . .
C19 C24 C23 120.5(5) . .
N1 C11 C4 121.7(5) . .
N1 C11 C12 118.4(4) . .
C4 C11 C12 119.9(5) . .
C16 C17 C18 120.8(5) . .
C22 C23 C24 120.3(5) . .
C3 C4 C5 123.5(6) . .
C3 C4 C11 117.2(6) . .
C5 C4 C11 119.3(6) . .
N2 C10 C9 123.1(6) . .
C15 C16 C17 118.7(5) . .
C2 C3 C4 119.0(6) . .
C9 C8 C7 121.2(6) . .
C6 C5 C4 121.3(6) . .
C5 C6 C7 122.0(6) . .
N1 C1 C2 123.9(6) . .
C8 C9 C10 118.7(6) . .
C3 C2 C1 119.6(6) . .
C23 C22 C21 120.1(5) . .

loop_
_geom_bond_atom_site_label_1
_geom_bond_atom_site_label_2
_geom_bond_distance
_geom_bond_site_symmetry_2
Cd1 O3 2.222(5) .
Cd1 O4 2.322(4) .
Cd1 N1 2.322(4) .
Cd1 O1 2.325(4) .
Cd1 N2 2.360(4) .
Cd1 O2 2.537(4) .
C7 C12 1.429(7) .
C7 C8 1.435(10) .
C7 C6 1.426(10) .
O2 C26 1.239(6) .
O1 C26 1.279(6) .
C20 C21 1.402(6) .
C20 C19 1.404(6) .
C20 C26 1.488(7) .
C14 C13 1.388(7) .
C14 C15 1.397(6) .
C14 C25 1.512(7) .
N1 C1 1.321(7) .
N1 C11 1.334(7) .
O3 C25 1.254(7) 2
C19 C24 1.388(7) .
C19 C13 1.494(6) .
N2 C10 1.322(7) .
N2 C12 1.330(7) .
C25 O5 1.221(8) .
C25 O3 1.254(7) 2
C13 C18 1.406(7) .
C15 C16 1.385(8) .
C18 C17 1.391(7) .
C21 C22 1.367(8) .
C12 C11 1.448(8) .
C24 C23 1.405(7) .
C11 C4 1.424(7) .
C17 C16 1.382(9) .
C23 C22 1.354(9) .
C4 C3 1.407(9) .
C4 C5 1.415(10) .
C10 C9 1.389(9) .
C3 C2 1.359(10) .
C8 C9 1.333(11) .
C5 C6 1.345(12) .
C1 C2 1.362(9) .
